data_7238463
loop_
_publ_author_name
'Zhang, Deng'
'Zheng, Lei'
'Qiu, Xinmin'
'Xu, Yan'
'Fu, Jie'
'Zhu, Dunru'

_publ_section_title
;
 Structural systematic design of organic templated samarium sulfates and
 their luminescence property
;
_journal_issue 1
_journal_name_full 'RSC Adv.'
_journal_page_first 217
_journal_paper_doi 10.1039/C1RA00749A
_journal_volume 2
_journal_year 2012
_chemical_formula_sum 'C2 H14 N O14 S3 Sm'
_chemical_formula_weight 522.67
_space_group_IT_number 2
_space_group_name_Hall '-P 1'
_space_group_name_H-M_alt 'P -1'
_symmetry_cell_setting triclinic
_symmetry_space_group_name_H-M 'P -1'
_atom_sites_solution_hydrogens geom
_atom_sites_solution_primary direct
_atom_sites_solution_secondary difmap
_audit_creation_method SHELXL-97
_cell_angle_alpha 70.491(2)
_cell_angle_beta 78.215(3)
_cell_angle_gamma 79.378(3)
_cell_formula_units_Z 2
_cell_length_a 9.237(3)
_cell_length_b 9.364(3)
_cell_length_c 9.557(3)
_cell_measurement_reflns_used 3838
_cell_measurement_temperature 296(2)
_cell_measurement_theta_max 27.037
_cell_measurement_theta_min 2.272
_cell_volume 756.7(4)
_computing_cell_refinement 'SAINT (Bruker, 2005)'
_computing_data_collection 'APEX2 (Bruker, 2005)'
_computing_data_reduction SAINT
_computing_molecular_graphics SHELXTL
_computing_publication_material SHELXTL
_computing_structure_refinement 'SHELXL-97 (Sheldrick, 1997)'
_computing_structure_solution 'SHELXS-97 (Sheldrick, 1990)'
_diffrn_ambient_temperature 296(2)
_diffrn_measured_fraction_theta_full 0.959
_diffrn_measured_fraction_theta_max 0.959
_diffrn_measurement_device_type 'Bruker Apex2 CCD'
_diffrn_measurement_method '\w scans'
_diffrn_radiation_monochromator graphite
_diffrn_radiation_source 'fine-focus sealed tube'
_diffrn_radiation_type MoK\a
_diffrn_radiation_wavelength 0.71073
_diffrn_reflns_av_R_equivalents 0.0188
_diffrn_reflns_av_sigmaI/netI 0.0297
_diffrn_reflns_limit_h_max 11
_diffrn_reflns_limit_h_min -11
_diffrn_reflns_limit_k_max 11
_diffrn_reflns_limit_k_min -11
_diffrn_reflns_limit_l_max 11
_diffrn_reflns_limit_l_min -11
_diffrn_reflns_number 5648
_diffrn_reflns_theta_full 26.00
_diffrn_reflns_theta_max 26.00
_diffrn_reflns_theta_min 2.27
_exptl_absorpt_coefficient_mu 4.362
_exptl_absorpt_correction_T_max 0.6226
_exptl_absorpt_correction_T_min 0.5803
_exptl_absorpt_correction_type multi-scan
_exptl_absorpt_process_details '(SADABS; Sheldrick, 2003)'
_exptl_crystal_colour 'Light yellow'
_exptl_crystal_density_diffrn 2.294
_exptl_crystal_density_method 'not measured'
_exptl_crystal_description Block
_exptl_crystal_F_000 510
_exptl_crystal_size_max 0.14
_exptl_crystal_size_mid 0.13
_exptl_crystal_size_min 0.12
_refine_diff_density_max 0.683
_refine_diff_density_min -0.597
_refine_diff_density_rms 0.127
_refine_ls_extinction_method none
_refine_ls_goodness_of_fit_ref 1.066
_refine_ls_hydrogen_treatment mixed
_refine_ls_matrix_type full
_refine_ls_number_parameters 208
_refine_ls_number_reflns 2859
_refine_ls_number_restraints 12
_refine_ls_restrained_S_all 1.066
_refine_ls_R_factor_all 0.0251
_refine_ls_R_factor_gt 0.0232
_refine_ls_shift/su_max 0.010
_refine_ls_shift/su_mean 0.001
_refine_ls_structure_factor_coef Fsqd
_refine_ls_weighting_details 'calc w=1/[\s^2^(Fo^2^)+(0.0318P)^2^+0.8831P] where P=(Fo^2^+2Fc^2^)/3'
_refine_ls_weighting_scheme calc
_refine_ls_wR_factor_gt 0.0596
_refine_ls_wR_factor_ref 0.0605
_reflns_number_gt 2698
_reflns_number_total 2859
_reflns_threshold_expression >2sigma(I)
_cod_data_source_file c1ra00749a.txt
_cod_data_source_block zl-21
_cod_depositor_comments
;
The following automatic conversions were performed:

data item '_symmetry_cell_setting' value 'Triclinic' was changed to
'triclinic' in accordance with the
/home/saulius/struct/COD-crude-data/automatic-downloads/DataCite-retrospective/RSC/depositions/lib/dictionaries/cif_core.dic
dictionary named 'cif_core.dic' version 2.4.2 last updated on
2011-04-26.

Automatic conversion script
Id: cif_fix_values 6909 2019-04-08 15:41:33Z antanas 
;
_cod_original_sg_symbol_H-M P-1
_cod_database_code 7238463

loop_
_symmetry_equiv_pos_as_xyz
'x, y, z'
'-x, -y, -z'

loop_
_atom_site_label
_atom_site_type_symbol
_atom_site_fract_x
_atom_site_fract_y
_atom_site_fract_z
_atom_site_U_iso_or_equiv
_atom_site_adp_type
_atom_site_occupancy
_atom_site_symmetry_multiplicity
_atom_site_calc_flag
_atom_site_refinement_flags
Sm1 Sm 0.050430(13) -1.103912(13) 0.251289(13) 0.01820(3) Uani 1 1 d .
S1 S 0.12181(8) -0.80693(7) -0.05216(7) 0.02429(15) Uani 1 1 d .
S2 S -0.20230(7) -0.97921(7) 0.45737(7) 0.01895(14) Uani 1 1 d .
S3 S 0.25894(8) -1.40509(8) 0.32078(9) 0.03068(18) Uani 1 1 d .
O1 O -0.1121(2) -0.8912(2) 0.3157(2) 0.0239(4) Uani 1 1 d .
O2 O -0.3577(2) -0.9572(2) 0.4364(2) 0.0314(5) Uani 1 1 d .
O3 O -0.1357(2) -1.1397(2) 0.4814(2) 0.0260(5) Uani 1 1 d .
O4 O -0.1906(2) -0.9258(2) 0.5818(2) 0.0318(5) Uani 1 1 d .
O5 O 0.1825(2) -0.8501(3) -0.1912(2) 0.0381(6) Uani 1 1 d .
O6 O -0.0393(2) -0.8293(3) -0.0242(2) 0.0388(5) Uani 1 1 d .
O7 O 0.1906(2) -0.9156(2) 0.0740(2) 0.0341(5) Uani 1 1 d .
O8 O 0.1438(3) -0.6543(3) -0.0696(3) 0.0594(7) Uani 1 1 d .
O9 O 0.0968(2) -1.3702(2) 0.3792(2) 0.0292(5) Uani 1 1 d .
O10 O 0.2977(2) -1.2565(2) 0.2095(2) 0.0286(5) Uani 1 1 d .
O11 O 0.2784(3) -1.5229(2) 0.2494(3) 0.0573(7) Uani 1 1 d .
O12 O 0.3458(3) -1.4488(3) 0.4423(3) 0.0635(8) Uani 1 1 d .
O1W O -0.4425(3) -1.2425(3) 0.4094(3) 0.0655(9) Uani 1 1 d D
H1WA H -0.3722(13) -1.214(2) 0.3387(16) 0.098 Uiso 1 1 d D
H1WB H -0.493(2) -1.1752(12) 0.4467(19) 0.098 Uiso 1 1 d D
H1WC H -0.430(3) -1.3320(10) 0.468(2) 0.098 Uiso 1 1 d D
O2W O -0.0130(3) -0.6062(3) 0.2942(3) 0.0565(8) Uani 1 1 d D
H2WA H -0.052(2) -0.5353(15) 0.2254(14) 0.085 Uiso 1 1 d D
H2WB H -0.019(3) -0.6956(9) 0.295(2) 0.085 Uiso 1 1 d D
H2WC H -0.020(3) -0.5907(17) 0.3774(10) 0.085 Uiso 1 1 d D
C2 C -0.3546(5) -0.6334(4) 0.1325(5) 0.0595(12) Uani 1 1 d .
H2A H -0.2527 -0.6143 0.1134 0.089 Uiso 1 1 calc R
H2B H -0.3963 -0.6385 0.2344 0.089 Uiso 1 1 calc R
H2C H -0.4105 -0.5521 0.0654 0.089 Uiso 1 1 calc R
C1 C -0.5122(4) -0.8222(5) 0.1322(5) 0.0622(12) Uani 1 1 d .
H1A H -0.5059 -0.9174 0.1125 0.093 Uiso 1 1 calc R
H1B H -0.5711 -0.7442 0.0653 0.093 Uiso 1 1 calc R
H1C H -0.5579 -0.8329 0.2342 0.093 Uiso 1 1 calc R
N1 N -0.3614(3) -0.7795(3) 0.1084(3) 0.0423(8) Uani 1 1 d .
H1D H -0.3183 -0.7745 0.0138 0.051 Uiso 1 1 calc R
H1E H -0.3071 -0.8542 0.1708 0.051 Uiso 1 1 calc R

loop_
_atom_site_aniso_label
_atom_site_aniso_U_11
_atom_site_aniso_U_22
_atom_site_aniso_U_33
_atom_site_aniso_U_23
_atom_site_aniso_U_13
_atom_site_aniso_U_12
Sm1 0.01747(6) 0.02021(6) 0.01804(6) -0.00802(5) -0.00083(5) -0.00319(5)
S1 0.0300(3) 0.0237(3) 0.0207(3) -0.0028(2) -0.0073(2) -0.0109(3)
S2 0.0164(3) 0.0237(3) 0.0183(3) -0.0088(2) -0.0020(2) -0.0028(2)
S3 0.0241(3) 0.0208(3) 0.0450(4) -0.0065(3) -0.0074(3) -0.0021(3)
O1 0.0244(9) 0.0225(8) 0.0230(8) -0.0074(7) 0.0010(7) -0.0030(7)
O2 0.0195(8) 0.0430(10) 0.0367(10) -0.0186(8) -0.0046(8) -0.0045(8)
O3 0.0285(9) 0.0231(9) 0.0212(9) -0.0038(7) 0.0007(8) -0.0008(8)
O4 0.0308(10) 0.0458(11) 0.0258(9) -0.0206(8) -0.0055(8) -0.0023(9)
O5 0.0287(10) 0.0667(13) 0.0217(9) -0.0144(9) 0.0038(8) -0.0202(10)
O6 0.0252(10) 0.0657(12) 0.0366(10) -0.0317(9) -0.0011(8) -0.0069(9)
O7 0.0411(10) 0.0329(10) 0.0274(10) 0.0025(8) -0.0137(8) -0.0155(9)
O8 0.0991(17) 0.0261(11) 0.0627(14) 0.0019(10) -0.0483(13) -0.0212(12)
O9 0.0262(9) 0.0236(9) 0.0351(10) -0.0076(8) 0.0017(8) -0.0067(8)
O10 0.0246(9) 0.0250(9) 0.0343(10) -0.0097(8) 0.0018(8) -0.0047(8)
O11 0.0368(12) 0.0360(10) 0.1067(18) -0.0426(11) 0.0065(12) -0.0042(10)
O12 0.0562(13) 0.0502(15) 0.0760(17) 0.0130(13) -0.0419(13) -0.0129(12)
O1W 0.0573(16) 0.0454(13) 0.0819(18) -0.0226(13) 0.0233(14) -0.0098(12)
O2W 0.0733(16) 0.0439(13) 0.0534(14) -0.0056(11) -0.0210(13) -0.0152(12)
C2 0.055(2) 0.051(2) 0.066(2) -0.0043(19) -0.0210(19) -0.0028(18)
C1 0.045(2) 0.079(3) 0.063(2) -0.018(2) -0.0065(18) -0.018(2)
N1 0.0283(12) 0.0571(17) 0.0356(13) -0.0108(12) -0.0056(11) 0.0029(12)

loop_
_atom_type_symbol
_atom_type_description
_atom_type_scat_dispersion_real
_atom_type_scat_dispersion_imag
_atom_type_scat_source
C C 0.0033 0.0016 'International Tables Vol C Tables 4.2.6.8 and 6.1.1.4'
H H 0.0000 0.0000 'International Tables Vol C Tables 4.2.6.8 and 6.1.1.4'
N N 0.0061 0.0033 'International Tables Vol C Tables 4.2.6.8 and 6.1.1.4'
O O 0.0106 0.0060 'International Tables Vol C Tables 4.2.6.8 and 6.1.1.4'
S S 0.1246 0.1234 'International Tables Vol C Tables 4.2.6.8 and 6.1.1.4'
Sm Sm -0.1638 3.4418 'International Tables Vol C Tables 4.2.6.8 and 6.1.1.4'

loop_
_geom_angle_atom_site_label_1
_geom_angle_atom_site_label_2
_geom_angle_atom_site_label_3
_geom_angle
_geom_angle_site_symmetry_1
_geom_angle_site_symmetry_3
O4 Sm1 O7 82.73(7) 2_536 .
O4 Sm1 O9 85.05(7) 2_536 .
O7 Sm1 O9 136.06(7) . .
O4 Sm1 O1 82.17(7) 2_536 .
O7 Sm1 O1 85.71(7) . .
O9 Sm1 O1 133.96(6) . .
O4 Sm1 O3 79.41(7) 2_536 .
O7 Sm1 O3 140.73(7) . .
O9 Sm1 O3 76.76(6) . .
O1 Sm1 O3 57.47(6) . .
O4 Sm1 O6 150.07(7) 2_536 2_535
O7 Sm1 O6 82.21(8) . 2_535
O9 Sm1 O6 88.08(8) . 2_535
O1 Sm1 O6 122.15(7) . 2_535
O3 Sm1 O6 127.10(7) . 2_535
O4 Sm1 O5 151.98(6) 2_536 2_535
O7 Sm1 O5 119.32(7) . 2_535
O9 Sm1 O5 88.83(7) . 2_535
O1 Sm1 O5 82.57(7) . 2_535
O3 Sm1 O5 72.57(7) . 2_535
O6 Sm1 O5 56.51(7) 2_535 2_535
O4 Sm1 O10 74.86(7) 2_536 .
O7 Sm1 O10 78.35(7) . .
O9 Sm1 O10 57.72(6) . .
O1 Sm1 O10 153.41(7) . .
O3 Sm1 O10 128.78(6) . .
O6 Sm1 O10 76.86(7) 2_535 .
O5 Sm1 O10 123.82(8) 2_535 .
O4 Sm1 S2 80.67(5) 2_536 .
O7 Sm1 S2 114.07(6) . .
O9 Sm1 S2 105.23(5) . .
O1 Sm1 S2 29.02(4) . .
O3 Sm1 S2 28.50(4) . .
O6 Sm1 S2 129.18(5) 2_535 .
O5 Sm1 S2 74.62(6) 2_535 .
O10 Sm1 S2 150.95(5) . .
O4 Sm1 S3 77.56(5) 2_536 .
O7 Sm1 S3 107.30(6) . .
O9 Sm1 S3 28.76(5) . .
O1 Sm1 S3 154.11(5) . .
O3 Sm1 S3 102.58(4) . .
O6 Sm1 S3 82.47(5) 2_535 .
O5 Sm1 S3 108.55(6) 2_535 .
O10 Sm1 S3 28.99(4) . .
S2 Sm1 S3 129.80(2) . .
O4 Sm1 S1 171.76(5) 2_536 2_535
O7 Sm1 S1 102.78(6) . 2_535
O9 Sm1 S1 86.74(6) . 2_535
O1 Sm1 S1 104.18(5) . 2_535
O3 Sm1 S1 99.43(6) . 2_535
O6 Sm1 S1 28.41(5) 2_535 2_535
O5 Sm1 S1 28.17(5) 2_535 2_535
O10 Sm1 S1 100.05(6) . 2_535
S2 Sm1 S1 102.27(3) . 2_535
S3 Sm1 S1 94.83(3) . 2_535
O4 Sm1 S1 102.06(5) 2_536 .
O7 Sm1 S1 22.72(5) . .
O9 Sm1 S1 149.23(5) . .
O1 Sm1 S1 76.81(5) . .
O3 Sm1 S1 133.81(4) . .
O6 Sm1 S1 70.76(6) 2_535 .
O5 Sm1 S1 97.13(5) 2_535 .
O10 Sm1 S1 94.87(5) . .
S2 Sm1 S1 105.45(3) . .
S3 Sm1 S1 123.04(2) . .
S1 Sm1 S1 84.68(3) 2_535 .
O8 S1 O7 110.54(15) . .
O8 S1 O5 111.94(15) . .
O7 S1 O5 109.64(13) . .
O8 S1 O6 113.24(15) . .
O7 S1 O6 107.58(12) . .
O5 S1 O6 103.60(13) . .
O8 S1 Sm1 124.84(11) . 2_535
O7 S1 Sm1 124.62(10) . 2_535
O5 S1 Sm1 51.95(9) . 2_535
O6 S1 Sm1 51.83(9) . 2_535
O8 S1 Sm1 132.02(11) . .
O7 S1 Sm1 38.61(8) . .
O5 S1 Sm1 113.61(10) . .
O6 S1 Sm1 69.37(8) . .
Sm1 S1 Sm1 95.32(3) 2_535 .
O2 S2 O4 109.80(12) . .
O2 S2 O3 111.69(12) . .
O4 S2 O3 111.42(12) . .
O2 S2 O1 109.40(11) . .
O4 S2 O1 109.68(12) . .
O3 S2 O1 104.72(10) . .
O2 S2 Sm1 122.23(9) . .
O4 S2 Sm1 127.89(8) . .
O3 S2 Sm1 52.89(7) . .
O1 S2 Sm1 51.94(7) . .
O11 S3 O12 111.75(17) . .
O11 S3 O10 111.30(14) . .
O12 S3 O10 110.03(14) . .
O11 S3 O9 110.04(14) . .
O12 S3 O9 109.83(15) . .
O10 S3 O9 103.59(11) . .
O11 S3 Sm1 127.11(12) . .
O12 S3 Sm1 121.04(13) . .
O10 S3 Sm1 53.97(8) . .
O9 S3 Sm1 49.71(7) . .
S2 O1 Sm1 99.05(9) . .
S2 O3 Sm1 98.61(8) . .
S2 O4 Sm1 151.15(12) . 2_536
S1 O5 Sm1 99.88(10) . 2_535
S1 O6 Sm1 99.77(10) . 2_535
S1 O7 Sm1 118.67(12) . .
S3 O9 Sm1 101.53(9) . .
S3 O10 Sm1 97.05(9) . .
H1WA O1W H1WB 116.7(16) . .
H1WA O1W H1WC 117.1(18) . .
H1WB O1W H1WC 116.9(16) . .
H2WA O2W H2WB 114.8(17) . .
H2WA O2W H2WC 117.1(16) . .
H2WB O2W H2WC 118.1(15) . .
N1 C2 H2A 109.5 . .
N1 C2 H2B 109.5 . .
H2A C2 H2B 109.5 . .
N1 C2 H2C 109.5 . .
H2A C2 H2C 109.5 . .
H2B C2 H2C 109.5 . .
N1 C1 H1A 109.5 . .
N1 C1 H1B 109.5 . .
H1A C1 H1B 109.5 . .
N1 C1 H1C 109.5 . .
H1A C1 H1C 109.5 . .
H1B C1 H1C 109.5 . .
C1 N1 C2 115.3(3) . .
C1 N1 H1D 108.5 . .
C2 N1 H1D 108.5 . .
C1 N1 H1E 108.5 . .
C2 N1 H1E 108.5 . .
H1D N1 H1E 107.5 . .

loop_
_geom_bond_atom_site_label_1
_geom_bond_atom_site_label_2
_geom_bond_distance
_geom_bond_site_symmetry_2
Sm1 O4 2.360(2) 2_536
Sm1 O7 2.368(2) .
Sm1 O9 2.3832(19) .
Sm1 O1 2.4372(19) .
Sm1 O3 2.4657(18) .
Sm1 O6 2.476(2) 2_535
Sm1 O5 2.481(2) 2_535
Sm1 O10 2.4946(19) .
Sm1 S2 3.0570(9) .
Sm1 S3 3.0615(10) .
Sm1 S1 3.1044(10) 2_535
Sm1 S1 3.3297(10) .
S1 O8 1.430(3) .
S1 O7 1.466(2) .
S1 O5 1.488(2) .
S1 O6 1.499(2) .
S1 Sm1 3.1044(10) 2_535
S2 O2 1.457(2) .
S2 O4 1.465(2) .
S2 O3 1.4752(19) .
S2 O1 1.5015(18) .
S3 O11 1.447(3) .
S3 O12 1.450(3) .
S3 O10 1.4949(19) .
S3 O9 1.504(2) .
O4 Sm1 2.360(2) 2_536
O5 Sm1 2.481(2) 2_535
O6 Sm1 2.476(2) 2_535
O1W H1WA 0.844(8) .
O1W H1WB 0.845(8) .
O1W H1WC 0.842(8) .
O2W H2WA 0.847(8) .
O2W H2WB 0.846(8) .
O2W H2WC 0.843(8) .
C2 N1 1.476(5) .
C2 H2A 0.9600 .
C2 H2B 0.9600 .
C2 H2C 0.9600 .
C1 N1 1.472(5) .
C1 H1A 0.9600 .
C1 H1B 0.9600 .
C1 H1C 0.9600 .
N1 H1D 0.9000 .
N1 H1E 0.9000 .
